data_7220803
loop_
_publ_author_name
'Zhang, He'
'Lv, Jing-Hua'
'Yu, Kai'
'Wang, Chun-Mei'
'Wang, Chun-Xiao'
'Wang, Lu'
'Zhou, Bai-Bin'

_publ_section_title
;
 1,4-Bis(imidazole)butane ligand and strontium(ii) directed 1-D chains
 based on basket-type molybdophosphates and transition metal (TM) linkers
;
_journal_issue 32
_journal_name_full CrystEngComm
_journal_page_first 6110
_journal_paper_doi 10.1039/C5CE00820D
_journal_volume 17
_journal_year 2015
_chemical_formula_moiety 'C30 H66 Mo18 N12 Ni O82 P6 Sr '
_chemical_formula_sum 'C30 H66 Mo18 N12 Ni O82 P6 Sr'
_chemical_formula_weight 3966.00
_chemical_name_systematic
; 
 ? 
;
_space_group_IT_number 14
_symmetry_cell_setting monoclinic
_symmetry_space_group_name_Hall '-P 2ybc'
_symmetry_space_group_name_H-M 'P 1 21/c 1'
_atom_sites_solution_hydrogens geom
_atom_sites_solution_primary direct
_atom_sites_solution_secondary difmap
_audit_block_doi 10.5517/cc14mxb0
_audit_creation_method SHELXL-97
_audit_update_record
;
2015-04-27 deposited with the CCDC.
2015-06-18 downloaded from the CCDC.
;
_cell_angle_alpha 90.00
_cell_angle_beta 97.733(5)
_cell_angle_gamma 90.00
_cell_formula_units_Z 4
_cell_length_a 22.648(7)
_cell_length_b 13.534(4)
_cell_length_c 30.225(9)
_cell_measurement_reflns_used 9127
_cell_measurement_temperature 298(2)
_cell_measurement_theta_max 27.51
_cell_measurement_theta_min 2.30
_cell_volume 9180(5)
_computing_cell_refinement 'Bruker SMART'
_computing_data_collection 'Bruker SMART'
_computing_data_reduction 'Bruker SAINT'
_computing_molecular_graphics 'Bruker SHELXTL'
_computing_publication_material 'Bruker SHELXTL'
_computing_structure_refinement 'SHELXL-97 (Sheldrick, 1997)'
_computing_structure_solution 'SHELXS-97 (Sheldrick, 1990)'
_diffrn_ambient_temperature 298(2)
_diffrn_measured_fraction_theta_full 0.982
_diffrn_measured_fraction_theta_max 0.982
_diffrn_measurement_device_type 'CCD area detector'
_diffrn_measurement_method 'phi and omega scans'
_diffrn_radiation_monochromator graphite
_diffrn_radiation_source 'fine-focus sealed tube'
_diffrn_radiation_type MoK\a
_diffrn_radiation_wavelength 0.71073
_diffrn_reflns_av_R_equivalents 0.0610
_diffrn_reflns_av_sigmaI/netI 0.0813
_diffrn_reflns_limit_h_max 29
_diffrn_reflns_limit_h_min -29
_diffrn_reflns_limit_k_max 17
_diffrn_reflns_limit_k_min -9
_diffrn_reflns_limit_l_max 39
_diffrn_reflns_limit_l_min -37
_diffrn_reflns_number 53727
_diffrn_reflns_theta_full 27.78
_diffrn_reflns_theta_max 27.78
_diffrn_reflns_theta_min 0.91
_exptl_absorpt_coefficient_mu 3.378
_exptl_absorpt_correction_T_max 0.5286
_exptl_absorpt_correction_T_min 0.4103
_exptl_absorpt_correction_type multi-scan
_exptl_crystal_colour blue
_exptl_crystal_density_diffrn 2.870
_exptl_crystal_density_meas 0
_exptl_crystal_density_method 'not measured'
_exptl_crystal_description block
_exptl_crystal_F_000 7592.0
_exptl_crystal_size_max 0.28
_exptl_crystal_size_mid 0.24
_exptl_crystal_size_min 0.22
_refine_diff_density_max 2.126
_refine_diff_density_min -1.404
_refine_diff_density_rms 0.414
_refine_ls_extinction_coef 0.00032(2)
_refine_ls_extinction_expression Fc^*^=kFc[1+0.001xFc^2^\l^3^/sin(2\q)]^-1/4^
_refine_ls_extinction_method SHELXL
_refine_ls_goodness_of_fit_ref 1.039
_refine_ls_hydrogen_treatment constr
_refine_ls_matrix_type full
_refine_ls_number_parameters 1352
_refine_ls_number_reflns 21093
_refine_ls_number_restraints 7
_refine_ls_restrained_S_all 1.038
_refine_ls_R_factor_all 0.0652
_refine_ls_R_factor_gt 0.0514
_refine_ls_shift/su_max 0.001
_refine_ls_shift/su_mean 0.000
_refine_ls_structure_factor_coef Fsqd
_refine_ls_weighting_details 'calc w=1/[\s^2^(Fo^2^)+(0.0695P)^2^+0.0000P] where P=(Fo^2^+2Fc^2^)/3'
_refine_ls_weighting_scheme calc
_refine_ls_wR_factor_gt 0.1010
_refine_ls_wR_factor_ref 0.0920
_reflns_number_gt 14749
_reflns_number_total 21593
_reflns_threshold_expression >2sigma(I)
_cod_data_source_file c5ce00820d2.cif
_cod_data_source_block rrr
_cod_depositor_comments
;
The following automatic conversions were performed:

'_symmetry_cell_setting' value 'Monoclinic' changed to 'monoclinic'
according to
/usr/data/users/saulius/crontab/automatic-downloads/rss-feeds/RSC/lib/dictionaries/cif_core.dic
dictionary named 'cif_core.dic' version 2.4.2 from 2011-04-26.

Automatic conversion script
Id: cif_fix_values 3271 2015-04-21 07:52:19Z andrius 

 Adding full bibliography for 7220800--7220804.cif.
;
_cod_original_sg_symbol_Hall '-P 2ybc '
_cod_original_sg_symbol_H-M P2(1)/c
_cod_database_code 7220803

loop_
_symmetry_equiv_pos_as_xyz
'x, y, z'
'-x, y+1/2, -z+1/2'
'-x, -y, -z'
'x, -y-1/2, z-1/2'

loop_
_atom_site_label
_atom_site_type_symbol
_atom_site_fract_x
_atom_site_fract_y
_atom_site_fract_z
_atom_site_U_iso_or_equiv
_atom_site_adp_type
_atom_site_occupancy
_atom_site_symmetry_multiplicity
_atom_site_calc_flag
_atom_site_refinement_flags
Mo1 Mo 0.23905(3) 0.41817(5) 0.37061(2) 0.01738(15) Uani 1 1 d .
Mo2 Mo 0.41038(3) 0.39606(5) 0.27757(2) 0.01813(16) Uani 1 1 d .
Mo3 Mo 0.24058(3) 0.67508(5) 0.35767(2) 0.01739(15) Uani 1 1 d .
Mo4 Mo 0.25844(3) 0.74000(5) 0.12577(2) 0.01867(16) Uani 1 1 d .
Mo5 Mo 0.25987(3) 0.24388(5) 0.15059(2) 0.01724(16) Uani 1 1 d .
Mo6 Mo 0.41123(3) 0.64061(5) 0.26519(2) 0.01846(16) Uani 1 1 d .
Mo7 Mo 0.11164(3) 0.55134(5) 0.35769(2) 0.01942(16) Uani 1 1 d .
Mo8 Mo 0.36901(3) 0.54352(5) 0.36924(2) 0.01948(16) Uani 1 1 d .
Mo9 Mo 0.26407(3) 0.27491(5) 0.27249(2) 0.01588(15) Uani 1 1 d .
Mo10 Mo 0.40443(3) 0.61540(5) 0.14219(2) 0.02058(16) Uani 1 1 d .
Mo11 Mo 0.22638(3) 0.33733(5) 0.03645(2) 0.01979(16) Uani 1 1 d .
Mo12 Mo 0.03262(3) 0.52570(5) 0.24260(2) 0.01547(15) Uani 1 1 d .
Mo13 Mo 0.22548(3) 0.59297(5) 0.02454(2) 0.02001(16) Uani 1 1 d .
Mo14 Mo 0.09653(3) 0.46353(6) 0.01750(2) 0.02203(17) Uani 1 1 d .
Mo15 Mo 0.02143(3) 0.48959(5) 0.11872(2) 0.01903(16) Uani 1 1 d .
Mo16 Mo 0.26518(3) 0.76795(5) 0.24811(2) 0.01657(15) Uani 1 1 d .
Mo17 Mo 0.35589(3) 0.46748(5) 0.04422(2) 0.02215(17) Uani 1 1 d .
Mo18 Mo 0.40511(3) 0.36820(5) 0.15477(2) 0.02000(16) Uani 1 1 d .
Sr1 Sr 0.16578(3) 0.50824(6) 0.19127(2) 0.01707(17) Uani 1 1 d .
Ni1 Ni 0.00135(4) 0.77885(7) 0.24061(3) 0.0179(2) Uani 1 1 d .
P1 P 0.27715(9) 0.52259(15) 0.26955(7) 0.0156(4) Uani 1 1 d .
P2 P 0.27109(9) 0.49027(14) 0.13082(7) 0.0145(4) Uani 1 1 d .
P3 P 0.12860(9) 0.35521(15) 0.28602(7) 0.0161(4) Uani 1 1 d .
P4 P 0.13147(9) 0.70248(15) 0.26947(7) 0.0165(4) Uani 1 1 d .
P5 P 0.12293(10) 0.65917(16) 0.09191(7) 0.0194(5) Uani 1 1 d .
P6 P 0.12441(10) 0.31132(15) 0.10912(7) 0.0181(4) Uani 1 1 d .
O1 O 0.0388(2) 0.5078(4) 0.18225(17) 0.0188(12) Uani 1 1 d .
O2 O 0.4138(2) 0.6266(4) 0.20447(17) 0.0196(12) Uani 1 1 d .
O3 O 0.4148(2) 0.3825(4) 0.21682(17) 0.0199(12) Uani 1 1 d .
O4 O 0.2569(2) 0.2520(4) 0.21154(18) 0.0197(12) Uani 1 1 d .
O5 O 0.3383(2) 0.6996(4) 0.13566(18) 0.0217(13) Uani 1 1 d .
O6 O 0.4518(2) 0.5203(4) 0.28029(18) 0.0208(12) Uani 1 1 d .
O7 O 0.2565(2) 0.7625(4) 0.18694(18) 0.0196(12) Uani 1 1 d .
O8 O 0.0600(2) 0.5426(4) 0.30646(17) 0.0184(12) Uani 1 1 d .
O9 O 0.3806(2) 0.3785(4) 0.08592(18) 0.0235(13) Uani 1 1 d .
O10 O 0.3816(3) 0.5736(4) 0.07607(18) 0.0228(13) Uani 1 1 d .
O11 O 0.0468(3) 0.4754(4) 0.06054(18) 0.0235(13) Uani 1 1 d .
O12 O 0.1090(2) 0.6217(4) 0.23639(17) 0.0165(11) Uani 1 1 d .
O13 O 0.0800(2) 0.7630(4) 0.28099(17) 0.0185(12) Uani 1 1 d .
O14 O 0.2560(2) 0.2670(4) 0.08421(17) 0.0203(12) Uani 1 1 d .
O15 O 0.0977(2) 0.5998(4) 0.12746(18) 0.0223(13) Uani 1 1 d .
O16 O 0.2404(2) 0.4049(4) 0.15025(16) 0.0167(12) Uani 1 1 d .
O17 O 0.3097(3) 0.4589(4) 0.39921(18) 0.0217(13) Uani 1 1 d .
O18 O 0.2666(2) 0.4790(4) 0.07894(17) 0.0197(12) Uani 1 1 d .
O19 O 0.3445(2) 0.7246(4) 0.25478(18) 0.0209(12) Uani 1 1 d .
O20 O 0.2777(2) 0.5359(4) 0.32100(17) 0.0176(12) Uani 1 1 d .
O21 O 0.3373(2) 0.4934(4) 0.14977(17) 0.0179(12) Uani 1 1 d .
O22 O 0.1088(2) 0.4240(4) 0.24672(17) 0.0171(12) Uani 1 1 d .
O23 O 0.1735(2) 0.2805(4) 0.27193(18) 0.0187(12) Uani 1 1 d .
O24 O 0.3417(2) 0.5168(4) 0.26077(18) 0.0182(12) Uani 1 1 d .
O25 O 0.1499(2) 0.3617(4) 0.06930(18) 0.0211(12) Uani 1 1 d .
O26 O 0.2132(3) 0.7576(4) 0.39023(19) 0.0262(14) Uani 1 1 d .
O27 O 0.1595(2) 0.4205(4) 0.32460(17) 0.0187(12) Uani 1 1 d .
O28 O 0.1674(2) 0.7350(4) 0.11191(18) 0.0211(12) Uani 1 1 d .
O29 O 0.3918(2) 0.4373(4) 0.34127(18) 0.0210(12) Uani 1 1 d .
O30 O 0.3925(2) 0.6326(4) 0.33206(18) 0.0239(13) Uani 1 1 d .
O31 O 0.2003(2) 0.5516(4) 0.37936(17) 0.0187(12) Uani 1 1 d .
O32 O 0.2400(2) 0.5839(4) 0.14140(17) 0.0177(12) Uani 1 1 d .
O33 O 0.2451(2) 0.6085(4) 0.24551(17) 0.0163(11) Uani 1 1 d .
O34 O 0.1763(2) 0.7671(4) 0.24978(17) 0.0174(12) Uani 1 1 d .
O35 O 0.3112(2) 0.6460(4) 0.39040(17) 0.0202(12) Uani 1 1 d .
O36 O 0.1700(2) 0.2459(4) 0.13621(18) 0.0223(13) Uani 1 1 d .
O37 O 0.4580(3) 0.2872(4) 0.14756(19) 0.0257(13) Uani 1 1 d .
O38 O 0.1839(2) 0.4607(4) 0.00918(18) 0.0201(12) Uani 1 1 d .
O39 O 0.2644(2) 0.3282(4) 0.33479(17) 0.0183(12) Uani 1 1 d .
O40 O 0.4176(3) 0.5520(5) 0.41596(19) 0.0315(15) Uani 1 1 d .
O41 O 0.3393(2) 0.2856(4) 0.15649(18) 0.0192(12) Uani 1 1 d .
O42 O 0.3439(2) 0.3127(4) 0.27457(18) 0.0211(12) Uani 1 1 d .
O43 O 0.2531(2) 0.6864(4) 0.06288(17) 0.0209(12) Uani 1 1 d .
O44 O 0.2659(3) 0.7463(4) 0.31487(18) 0.0238(13) Uani 1 1 d .
O45 O -0.0137(2) 0.4293(4) 0.25198(18) 0.0197(12) Uani 1 1 d .
O46 O 0.1629(2) 0.6515(4) 0.31280(17) 0.0174(12) Uani 1 1 d .
O47 O -0.0330(3) 0.7787(4) 0.30057(19) 0.0264(14) Uani 1 1 d .
H47A H -0.0445 0.7248 0.3111 0.032 Uiso 1 1 d R
H47B H -0.0356 0.8324 0.3147 0.032 Uiso 1 1 d R
O48 O -0.0289(3) 0.5809(4) 0.10762(19) 0.0282(14) Uani 1 1 d .
O49 O 0.2440(2) 0.4294(4) 0.25443(17) 0.0170(12) Uani 1 1 d .
O50 O 0.4470(2) 0.4898(4) 0.14744(19) 0.0224(13) Uani 1 1 d .
O51 O 0.2939(3) 0.5540(4) 0.00523(18) 0.0249(13) Uani 1 1 d .
O52 O 0.0736(3) 0.3600(5) -0.0109(2) 0.0303(15) Uani 1 1 d .
O53 O 0.1950(3) 0.2537(4) 0.00004(19) 0.0272(14) Uani 1 1 d .
O54 O 0.2706(3) 0.1572(4) 0.28993(19) 0.0227(13) Uani 1 1 d .
O55 O -0.0132(2) 0.6265(4) 0.23874(18) 0.0205(12) Uani 1 1 d .
O56 O 0.0760(2) 0.3017(4) 0.29957(18) 0.0192(12) Uani 1 1 d .
O57 O 0.0721(3) 0.7139(4) 0.06158(19) 0.0287(14) Uani 1 1 d .
O58 O 0.1505(2) 0.5892(4) 0.05987(18) 0.0215(13) Uani 1 1 d .
O59 O 0.2114(3) 0.3533(4) 0.41033(19) 0.0284(14) Uani 1 1 d .
O60 O 0.1021(3) 0.3909(4) 0.13763(18) 0.0221(13) Uani 1 1 d .
O61 O 0.2943(2) 0.3663(4) 0.01464(18) 0.0231(13) Uani 1 1 d .
O62 O 0.2653(3) 0.8570(4) 0.10976(19) 0.0270(14) Uani 1 1 d .
O63 O 0.0928(3) 0.6574(5) 0.3815(2) 0.0309(15) Uani 1 1 d .
O64 O 0.4038(3) 0.4553(5) 0.0062(2) 0.0331(15) Uani 1 1 d .
O65 O 0.1925(3) 0.6547(4) -0.02006(19) 0.0284(14) Uani 1 1 d .
O66 O 0.4658(3) 0.7235(4) 0.27804(19) 0.0273(14) Uani 1 1 d .
O67 O 0.0886(3) 0.4636(5) 0.39156(19) 0.0308(15) Uani 1 1 d .
O68 O 0.0744(3) 0.2401(4) 0.0903(2) 0.0283(14) Uani 1 1 d .
O69 O 0.4655(3) 0.3206(4) 0.29923(19) 0.0251(13) Uani 1 1 d .
O70 O -0.0207(3) 0.3868(4) 0.1190(2) 0.0274(14) Uani 1 1 d .
O71 O 0.0760(3) 0.5537(5) -0.0198(2) 0.0324(15) Uani 1 1 d .
O72 O 0.4588(3) 0.6903(4) 0.1302(2) 0.0307(15) Uani 1 1 d .
O73 O 0.2759(3) 0.8895(4) 0.25557(19) 0.0245(13) Uani 1 1 d .
O74 O 0.2685(3) 0.1217(4) 0.1455(2) 0.0288(14) Uani 1 1 d .
O75 O 0.0382(3) 0.7690(5) 0.18238(19) 0.0312(15) Uani 1 1 d .
H75A H 0.0406 0.7133 0.1698 0.037 Uiso 1 1 d R
H75B H 0.0510 0.8207 0.1709 0.037 Uiso 1 1 d R
N5 N 0.8423(4) 0.5461(5) 0.1273(2) 0.0310(18) Uani 1 1 d .
N11 N 0.1098(4) 1.0069(6) 0.1616(3) 0.0337(19) Uani 1 1 d .
O2W O 0.9718(3) 0.7831(6) 0.0940(3) 0.066(2) Uani 1 1 d .
H2WA H 0.9907 0.7389 0.0816 0.080 Uiso 1 1 d R
H2WB H 0.9838 0.8427 0.0947 0.080 Uiso 1 1 d R
N4 N 0.5441(3) 0.5102(5) 0.2128(3) 0.0310(18) Uani 1 1 d .
H4 H 0.5178 0.4993 0.1900 0.037 Uiso 1 1 calc R
N3 N 0.6032(3) 0.4871(6) 0.2735(3) 0.0334(19) Uani 1 1 d .
O1W O 0.9692(4) 0.2535(6) 0.0433(3) 0.072(3) Uani 1 1 d .
H1WA H 0.9791 0.2995 0.0266 0.086 Uiso 1 1 d R
H1WB H 0.9897 0.2007 0.0465 0.086 Uiso 1 1 d R
N6 N 0.8729(4) 0.4133(6) 0.1605(3) 0.040(2) Uani 1 1 d .
H6 H 0.8838 0.3528 0.1648 0.048 Uiso 1 1 calc R
N12 N 0.1394(4) 1.1069(6) 0.2142(3) 0.041(2) Uani 1 1 d .
H12 H 0.1398 1.1553 0.2327 0.049 Uiso 1 1 calc R
N2 N 0.5879(5) 0.5817(8) 0.4441(4) 0.064(3) Uani 1 1 d .
C1 C 0.7519(5) 0.6338(7) 0.0990(3) 0.042(3) Uani 1 1 d .
H1A H 0.7516 0.6706 0.1265 0.050 Uiso 1 1 calc R
H1B H 0.7342 0.6753 0.0746 0.050 Uiso 1 1 calc R
N7 N 0.6185(5) 0.4822(8) 0.1122(3) 0.055(3) Uani 1 1 d .
O6W O 0.3286(5) 0.7597(8) 0.4685(3) 0.101(4) Uani 1 1 d .
H6WA H 0.3626 0.7829 0.4651 0.121 Uiso 1 1 d R
H6WB H 0.3080 0.7873 0.4865 0.121 Uiso 1 1 d R
C2 C 0.7143(5) 0.5434(7) 0.1007(4) 0.045(3) Uani 1 1 d .
H2A H 0.7119 0.5083 0.0726 0.055 Uiso 1 1 calc R
H2B H 0.7324 0.4998 0.1242 0.055 Uiso 1 1 calc R
C3 C 0.5617(4) 0.4465(7) 0.2443(3) 0.033(2) Uani 1 1 d .
H3 H 0.5472 0.3824 0.2458 0.040 Uiso 1 1 calc R
C4 C 0.8545(5) 0.4524(7) 0.1223(4) 0.036(2) Uani 1 1 d .
H4A H 0.8505 0.4190 0.0952 0.044 Uiso 1 1 calc R
C5 C 0.8164(5) 0.6123(9) 0.0928(4) 0.052(3) Uani 1 1 d .
H5A H 0.8178 0.5827 0.0637 0.063 Uiso 1 1 calc R
H5B H 0.8389 0.6735 0.0942 0.063 Uiso 1 1 calc R
C6 C 0.8543(5) 0.5646(8) 0.1715(3) 0.047(3) Uani 1 1 d .
H6A H 0.8507 0.6256 0.1850 0.056 Uiso 1 1 calc R
O4W O 0.4345(5) 0.2755(8) 0.3984(4) 0.120(4) Uani 1 1 d .
H4WA H 0.4577 0.2784 0.3785 0.144 Uiso 1 1 d R
H4WB H 0.4460 0.2476 0.4233 0.144 Uiso 1 1 d R
C7 C 0.6315(5) 0.4404(8) 0.3137(3) 0.041(3) Uani 1 1 d .
H7A H 0.6706 0.4693 0.3220 0.049 Uiso 1 1 calc R
H7B H 0.6368 0.3707 0.3080 0.049 Uiso 1 1 calc R
C8 C 0.8723(5) 0.4811(8) 0.1926(4) 0.046(3) Uani 1 1 d .
H8 H 0.8823 0.4721 0.2232 0.055 Uiso 1 1 calc R
C9 C 0.0962(5) 1.0894(7) 0.1813(4) 0.040(3) Uani 1 1 d .
H9 H 0.0624 1.1279 0.1735 0.049 Uiso 1 1 calc R
C10 C 0.1820(5) 1.0396(8) 0.2149(4) 0.044(3) Uani 1 1 d .
H10 H 0.2179 1.0380 0.2339 0.053 Uiso 1 1 calc R
C11 C 0.6111(5) 0.5804(8) 0.2592(4) 0.045(3) Uani 1 1 d .
H11 H 0.6381 0.6259 0.2734 0.054 Uiso 1 1 calc R
C12 C 0.1628(5) 0.9734(8) 0.1823(4) 0.048(3) Uani 1 1 d .
H12A H 0.1824 0.9161 0.1754 0.057 Uiso 1 1 calc R
C13 C 0.1106(6) 0.9966(9) 0.0808(4) 0.060(4) Uani 1 1 d .
H13A H 0.1246 1.0642 0.0842 0.072 Uiso 1 1 calc R
H13B H 0.1453 0.9541 0.0817 0.072 Uiso 1 1 calc R
C14 C 0.5742(5) 0.5968(8) 0.2218(4) 0.048(3) Uani 1 1 d .
H14 H 0.5698 0.6549 0.2053 0.058 Uiso 1 1 calc R
C15 C 0.5724(7) 0.4563(10) 0.0840(5) 0.066(4) Uani 1 1 d .
H15 H 0.5544 0.4943 0.0603 0.079 Uiso 1 1 calc R
N8 N 0.5558(7) 0.3692(10) 0.0945(5) 0.093(4) Uani 1 1 d .
H8A H 0.5267 0.3373 0.0798 0.112 Uiso 1 1 calc R
C16 C 0.6308(7) 0.6527(10) 0.4530(5) 0.076(5) Uani 1 1 d .
H16 H 0.6425 0.6978 0.4327 0.091 Uiso 1 1 calc R
C17 C 0.0765(6) 0.9699(9) 0.1209(4) 0.064(4) Uani 1 1 d .
H17A H 0.0371 0.9993 0.1164 0.077 Uiso 1 1 calc R
H17B H 0.0720 0.8988 0.1227 0.077 Uiso 1 1 calc R
C18 C 0.6537(6) 0.5707(10) 0.1094(4) 0.064(4) Uani 1 1 d .
H18A H 0.6560 0.6073 0.1372 0.077 Uiso 1 1 calc R
H18B H 0.6349 0.6126 0.0855 0.077 Uiso 1 1 calc R
C19 C 0.5960(6) 0.4514(10) 0.3521(4) 0.061(4) Uani 1 1 d .
H19A H 0.5593 0.4140 0.3455 0.074 Uiso 1 1 calc R
H19B H 0.6185 0.4229 0.3786 0.074 Uiso 1 1 calc R
C20 C 0.5809(7) 0.5550(10) 0.3618(5) 0.081(5) Uani 1 1 d .
H20A H 0.5561 0.5820 0.3360 0.097 Uiso 1 1 calc R
H20B H 0.6174 0.5934 0.3663 0.097 Uiso 1 1 calc R
N1 N 0.6238(9) 0.5693(12) 0.5104(5) 0.124(6) Uani 1 1 d U
H1 H 0.6315 0.5467 0.5371 0.149 Uiso 1 1 calc R
C21 C 0.5488(6) 0.5676(13) 0.4024(5) 0.088(5) Uani 1 1 d .
H21A H 0.5224 0.6240 0.3976 0.106 Uiso 1 1 calc R
H21B H 0.5244 0.5096 0.4052 0.106 Uiso 1 1 calc R
C22 C 0.5823(9) 0.5313(14) 0.4803(6) 0.100(6) Uani 1 1 d U
H22 H 0.5555 0.4808 0.4839 0.120 Uiso 1 1 calc R
C23 C 0.5894(7) 0.3344(12) 0.1311(6) 0.081(5) Uani 1 1 d .
H23 H 0.5860 0.2742 0.1453 0.098 Uiso 1 1 calc R
C24 C 0.6527(11) 0.6460(16) 0.4955(6) 0.138(9) Uani 1 1 d .
H24 H 0.6816 0.6855 0.5115 0.166 Uiso 1 1 calc R
C25 C 0.0742(8) 0.9861(14) 0.0373(5) 0.100(6) Uani 1 1 d .
H25A H 0.0374 1.0227 0.0377 0.120 Uiso 1 1 calc R
H25B H 0.0638 0.9170 0.0326 0.120 Uiso 1 1 calc R
O3W O 0.4766(8) 0.2770(12) 0.0330(8) 0.235(10) Uani 1 1 d .
H3WA H 0.5144 0.2755 0.0348 0.282 Uiso 1 1 d R
H3WB H 0.4553 0.2688 0.0079 0.282 Uiso 1 1 d R
C26 C 0.6287(8) 0.4064(14) 0.1422(5) 0.091(6) Uani 1 1 d .
H26 H 0.6584 0.4052 0.1666 0.110 Uiso 1 1 calc R
O5W O 0.5059(12) 0.1682(16) 0.9709(8) 0.305(13) Uani 1 1 d .
H5WA H 0.5422 0.1536 0.9791 0.366 Uiso 1 1 d R
H5WB H 0.4818 0.1715 0.9901 0.366 Uiso 1 1 d R
N9 N 0.1603(8) 0.9750(10) -0.0029(4) 0.078(4) Uani 1 1 d .
N10 N 0.2286(11) 0.8693(13) -0.0119(6) 0.131(8) Uani 1 1 d .
H10A H 0.2465 0.8152 -0.0168 0.157 Uiso 1 1 calc R
C27 C 0.1698(13) 0.8840(15) -0.0186(6) 0.118(9) Uani 1 1 d .
H27 H 0.1410 0.8399 -0.0315 0.141 Uiso 1 1 calc R
C28 C 0.2161(12) 1.0063(13) 0.0120(8) 0.126(8) Uani 1 1 d .
H28 H 0.2250 1.0652 0.0272 0.151 Uiso 1 1 calc R
C29 C 0.2531(12) 0.9472(15) 0.0027(8) 0.149(11) Uani 1 1 d .
H29 H 0.2940 0.9587 0.0061 0.179 Uiso 1 1 calc R
C30 C 0.1039(9) 1.0217(15) -0.0011(5) 0.104(6) Uani 1 1 d .
H30A H 0.0780 1.0088 -0.0288 0.125 Uiso 1 1 calc R
H30B H 0.1097 1.0926 0.0014 0.125 Uiso 1 1 calc R
O7W O 0.6099(10) 0.1963(14) 0.9578(6) 0.250(10) Uani 1 1 d .
H7WA H 0.6470 0.1840 0.9626 0.300 Uiso 1 1 d R
H7WB H 0.5895 0.1986 0.9794 0.300 Uiso 1 1 d R

loop_
_atom_site_aniso_label
_atom_site_aniso_U_11
_atom_site_aniso_U_22
_atom_site_aniso_U_33
_atom_site_aniso_U_23
_atom_site_aniso_U_13
_atom_site_aniso_U_12
Mo1 0.0213(4) 0.0139(3) 0.0167(4) 0.0006(3) 0.0019(3) 0.0005(3)
Mo2 0.0182(4) 0.0140(3) 0.0219(4) 0.0004(3) 0.0014(3) 0.0014(3)
Mo3 0.0208(4) 0.0130(3) 0.0181(4) -0.0021(3) 0.0013(3) 0.0001(3)
Mo4 0.0234(4) 0.0131(3) 0.0194(4) 0.0012(3) 0.0026(3) -0.0011(3)
Mo5 0.0214(4) 0.0120(3) 0.0184(4) 0.0002(3) 0.0031(3) 0.0011(3)
Mo6 0.0190(4) 0.0138(3) 0.0223(4) 0.0001(3) 0.0016(3) -0.0011(3)
Mo7 0.0202(4) 0.0199(4) 0.0187(4) -0.0019(3) 0.0047(3) 0.0004(3)
Mo8 0.0211(4) 0.0178(4) 0.0189(4) -0.0003(3) 0.0005(3) 0.0009(3)
Mo9 0.0187(4) 0.0103(3) 0.0186(4) 0.0009(3) 0.0021(3) 0.0009(3)
Mo10 0.0199(4) 0.0187(4) 0.0235(4) 0.0003(3) 0.0041(3) -0.0028(3)
Mo11 0.0261(4) 0.0161(4) 0.0174(4) -0.0013(3) 0.0037(3) 0.0009(3)
Mo12 0.0167(3) 0.0102(3) 0.0198(4) -0.0004(3) 0.0035(3) -0.0003(3)
Mo13 0.0264(4) 0.0172(4) 0.0164(4) 0.0018(3) 0.0026(3) -0.0016(3)
Mo14 0.0244(4) 0.0231(4) 0.0178(4) -0.0003(3) 0.0000(3) 0.0003(3)
Mo15 0.0196(4) 0.0170(4) 0.0201(4) -0.0002(3) 0.0013(3) -0.0003(3)
Mo16 0.0196(4) 0.0102(3) 0.0196(4) 0.0000(3) 0.0019(3) -0.0006(3)
Mo17 0.0257(4) 0.0220(4) 0.0196(4) -0.0001(3) 0.0061(3) -0.0010(3)
Mo18 0.0193(4) 0.0179(4) 0.0230(4) 0.0000(3) 0.0039(3) 0.0015(3)
Sr1 0.0181(4) 0.0154(4) 0.0177(4) -0.0003(3) 0.0026(3) -0.0003(3)
Ni1 0.0179(5) 0.0124(5) 0.0238(6) -0.0006(4) 0.0043(4) 0.0014(4)
P1 0.0189(10) 0.0113(10) 0.0161(10) 0.0007(8) 0.0009(8) 0.0006(8)
P2 0.0160(10) 0.0112(9) 0.0162(10) 0.0007(8) 0.0019(8) -0.0009(8)
P3 0.0168(10) 0.0115(10) 0.0202(11) 0.0009(8) 0.0035(8) -0.0019(8)
P4 0.0171(10) 0.0116(10) 0.0207(11) -0.0009(8) 0.0019(8) -0.0002(8)
P5 0.0222(11) 0.0164(10) 0.0188(11) 0.0012(8) 0.0002(9) -0.0002(9)
P6 0.0236(11) 0.0127(10) 0.0178(11) 0.0000(8) 0.0026(9) -0.0007(9)
O1 0.024(3) 0.016(3) 0.016(3) 0.002(2) 0.003(2) -0.002(2)
O2 0.019(3) 0.020(3) 0.019(3) 0.001(2) 0.002(2) 0.001(2)
O3 0.019(3) 0.020(3) 0.020(3) 0.002(2) 0.001(2) 0.000(2)
O4 0.019(3) 0.017(3) 0.022(3) 0.002(2) -0.001(2) 0.000(2)
O5 0.021(3) 0.022(3) 0.022(3) 0.000(2) 0.003(2) -0.002(2)
O6 0.021(3) 0.017(3) 0.024(3) 0.000(2) 0.002(2) -0.003(2)
O7 0.022(3) 0.014(3) 0.023(3) -0.001(2) 0.002(2) 0.001(2)
O8 0.023(3) 0.016(3) 0.016(3) 0.000(2) 0.003(2) -0.001(2)
O9 0.026(3) 0.019(3) 0.026(3) 0.002(3) 0.005(3) 0.003(3)
O10 0.026(3) 0.021(3) 0.022(3) 0.004(2) 0.004(2) -0.004(3)
O11 0.025(3) 0.027(3) 0.018(3) -0.002(3) 0.000(2) 0.002(3)
O12 0.019(3) 0.013(3) 0.017(3) 0.001(2) 0.003(2) 0.001(2)
O13 0.020(3) 0.017(3) 0.018(3) -0.008(2) 0.001(2) 0.003(2)
O14 0.023(3) 0.022(3) 0.016(3) -0.001(2) 0.001(2) 0.004(2)
O15 0.023(3) 0.018(3) 0.026(3) 0.002(2) 0.002(2) -0.003(2)
O16 0.022(3) 0.018(3) 0.011(3) -0.001(2) 0.002(2) 0.001(2)
O17 0.030(3) 0.015(3) 0.019(3) -0.005(2) 0.000(2) 0.000(2)
O18 0.027(3) 0.015(3) 0.018(3) 0.000(2) 0.005(2) -0.002(2)
O19 0.026(3) 0.014(3) 0.024(3) -0.001(2) 0.007(2) -0.006(2)
O20 0.025(3) 0.014(3) 0.014(3) -0.004(2) 0.000(2) 0.000(2)
O21 0.019(3) 0.017(3) 0.019(3) -0.002(2) 0.006(2) 0.000(2)
O22 0.021(3) 0.011(3) 0.020(3) 0.004(2) 0.004(2) 0.002(2)
O23 0.022(3) 0.011(3) 0.023(3) -0.002(2) 0.003(2) 0.000(2)
O24 0.019(3) 0.013(3) 0.022(3) 0.002(2) -0.002(2) -0.002(2)
O25 0.026(3) 0.018(3) 0.020(3) 0.000(2) 0.007(2) 0.002(2)
O26 0.038(4) 0.017(3) 0.026(3) -0.002(3) 0.009(3) 0.007(3)
O27 0.021(3) 0.015(3) 0.019(3) -0.003(2) 0.002(2) 0.001(2)
O28 0.025(3) 0.016(3) 0.023(3) 0.000(2) 0.006(2) 0.002(2)
O29 0.018(3) 0.021(3) 0.024(3) 0.003(2) 0.002(2) 0.001(2)
O30 0.024(3) 0.026(3) 0.022(3) -0.001(3) 0.003(2) 0.003(3)
O31 0.022(3) 0.017(3) 0.017(3) -0.003(2) 0.002(2) 0.001(2)
O32 0.019(3) 0.012(3) 0.022(3) -0.002(2) 0.005(2) -0.001(2)
O33 0.020(3) 0.009(3) 0.020(3) 0.002(2) 0.003(2) -0.001(2)
O34 0.021(3) 0.009(3) 0.023(3) -0.001(2) 0.004(2) -0.001(2)
O35 0.026(3) 0.017(3) 0.017(3) -0.002(2) 0.001(2) 0.000(2)
O36 0.023(3) 0.021(3) 0.022(3) 0.003(2) 0.003(2) 0.002(2)
O37 0.025(3) 0.024(3) 0.029(3) -0.002(3) 0.006(3) 0.006(3)
O38 0.023(3) 0.017(3) 0.020(3) 0.001(2) 0.003(2) -0.002(2)
O39 0.022(3) 0.014(3) 0.018(3) 0.000(2) 0.000(2) 0.001(2)
O40 0.037(4) 0.034(4) 0.022(3) 0.000(3) -0.001(3) -0.005(3)
O41 0.018(3) 0.018(3) 0.023(3) -0.003(2) 0.004(2) 0.003(2)
O42 0.018(3) 0.021(3) 0.024(3) -0.001(2) 0.002(2) -0.001(2)
O43 0.023(3) 0.023(3) 0.017(3) 0.000(2) 0.005(2) -0.004(2)
O44 0.028(3) 0.021(3) 0.023(3) -0.002(2) 0.004(3) -0.002(3)
O45 0.020(3) 0.014(3) 0.024(3) 0.000(2) 0.002(2) 0.001(2)
O46 0.017(3) 0.017(3) 0.017(3) 0.003(2) 0.000(2) 0.001(2)
O47 0.038(4) 0.013(3) 0.031(3) 0.001(3) 0.015(3) -0.004(3)
O48 0.031(4) 0.024(3) 0.028(3) 0.004(3) -0.002(3) 0.007(3)
O49 0.023(3) 0.010(3) 0.017(3) -0.001(2) 0.000(2) -0.002(2)
O50 0.016(3) 0.023(3) 0.027(3) -0.002(3) 0.001(2) -0.002(2)
O51 0.027(3) 0.029(3) 0.020(3) 0.003(3) 0.008(3) 0.004(3)
O52 0.032(4) 0.028(3) 0.029(3) -0.007(3) -0.002(3) -0.004(3)
O53 0.033(4) 0.025(3) 0.023(3) -0.008(3) 0.004(3) -0.005(3)
O54 0.030(3) 0.012(3) 0.027(3) 0.000(2) 0.006(3) 0.003(2)
O55 0.021(3) 0.010(3) 0.031(3) -0.001(2) 0.005(2) 0.000(2)
O56 0.015(3) 0.019(3) 0.025(3) 0.001(2) 0.007(2) -0.007(2)
O57 0.030(3) 0.028(3) 0.027(3) 0.010(3) -0.001(3) 0.005(3)
O58 0.023(3) 0.020(3) 0.021(3) -0.001(2) 0.002(2) -0.001(2)
O59 0.039(4) 0.022(3) 0.026(3) 0.004(3) 0.009(3) 0.004(3)
O60 0.027(3) 0.019(3) 0.019(3) -0.002(2) 0.000(2) 0.000(3)
O61 0.027(3) 0.023(3) 0.021(3) -0.004(2) 0.007(3) -0.002(3)
O62 0.035(4) 0.015(3) 0.030(3) 0.005(3) 0.002(3) -0.003(3)
O63 0.029(3) 0.036(4) 0.029(3) -0.014(3) 0.008(3) 0.000(3)
O64 0.041(4) 0.035(4) 0.027(3) 0.002(3) 0.017(3) 0.001(3)
O65 0.042(4) 0.021(3) 0.022(3) 0.007(3) 0.004(3) -0.001(3)
O66 0.029(3) 0.023(3) 0.029(3) 0.003(3) 0.001(3) -0.006(3)
O67 0.034(4) 0.035(4) 0.024(3) -0.002(3) 0.006(3) -0.005(3)
O68 0.029(3) 0.021(3) 0.032(4) -0.006(3) -0.005(3) -0.009(3)
O69 0.024(3) 0.018(3) 0.033(3) 0.003(3) 0.002(3) 0.003(3)
O70 0.026(3) 0.021(3) 0.034(4) -0.005(3) 0.002(3) -0.006(3)
O71 0.036(4) 0.034(4) 0.024(3) 0.004(3) -0.006(3) 0.001(3)
O72 0.032(4) 0.027(3) 0.035(4) -0.003(3) 0.010(3) -0.011(3)
O73 0.031(3) 0.014(3) 0.028(3) 0.002(2) 0.005(3) -0.001(3)
O74 0.036(4) 0.018(3) 0.032(4) -0.003(3) 0.004(3) 0.002(3)
O75 0.037(4) 0.023(3) 0.036(4) 0.009(3) 0.016(3) 0.003(3)
N5 0.048(5) 0.022(4) 0.024(4) 0.004(3) 0.007(4) -0.001(4)
N11 0.041(5) 0.022(4) 0.040(5) -0.005(4) 0.009(4) -0.002(4)
O2W 0.048(5) 0.034(5) 0.117(7) -0.013(5) 0.014(5) 0.003(4)
N4 0.027(4) 0.023(4) 0.041(5) 0.000(4) 0.001(4) 0.001(3)
N3 0.027(4) 0.031(4) 0.041(5) 0.000(4) -0.001(4) 0.001(4)
O1W 0.086(6) 0.041(5) 0.078(6) -0.006(4) -0.029(5) 0.010(5)
N6 0.034(5) 0.026(4) 0.063(6) 0.014(4) 0.017(4) 0.013(4)
N12 0.059(6) 0.023(4) 0.042(5) -0.001(4) 0.009(4) 0.004(4)
N2 0.090(9) 0.055(7) 0.049(7) 0.000(6) 0.014(6) -0.001(6)
C1 0.068(8) 0.024(5) 0.030(5) 0.005(4) -0.003(5) 0.011(5)
N7 0.059(7) 0.068(7) 0.039(6) 0.011(5) 0.005(5) 0.017(6)
O6W 0.096(8) 0.117(9) 0.096(8) -0.049(7) 0.034(6) 0.003(7)
C2 0.061(8) 0.031(6) 0.042(6) -0.013(5) -0.002(5) 0.007(5)
C3 0.038(6) 0.020(5) 0.042(6) 0.005(4) 0.006(5) 0.003(4)
C4 0.044(6) 0.023(5) 0.041(6) -0.004(4) 0.003(5) 0.004(4)
C5 0.065(8) 0.045(7) 0.048(7) 0.016(6) 0.010(6) 0.009(6)
C6 0.064(8) 0.038(6) 0.033(6) -0.016(5) -0.010(5) 0.004(6)
O4W 0.148(10) 0.121(9) 0.101(8) 0.068(7) 0.054(7) 0.071(8)
C7 0.049(7) 0.041(6) 0.029(5) 0.011(5) -0.005(5) 0.009(5)
C8 0.051(7) 0.055(7) 0.031(6) -0.001(5) 0.001(5) 0.012(6)
C9 0.045(6) 0.025(5) 0.052(7) -0.002(5) 0.011(5) 0.006(5)
C10 0.046(7) 0.043(6) 0.041(6) -0.009(5) 0.003(5) 0.003(5)
C11 0.048(7) 0.029(6) 0.056(7) -0.002(5) -0.006(6) -0.015(5)
C12 0.050(7) 0.037(6) 0.056(7) -0.006(5) 0.007(6) 0.015(5)
C13 0.092(11) 0.050(7) 0.036(7) -0.001(6) -0.001(7) 0.000(7)
C14 0.070(8) 0.023(5) 0.050(7) 0.007(5) 0.002(6) -0.010(5)
C15 0.079(10) 0.054(8) 0.065(9) 0.025(7) 0.016(8) -0.006(8)
N8 0.110(12) 0.076(10) 0.103(11) -0.014(9) 0.050(9) -0.021(9)
C16 0.121(13) 0.046(8) 0.060(9) 0.012(7) 0.007(9) -0.029(8)
C17 0.080(10) 0.053(8) 0.053(8) 0.004(6) -0.009(7) 0.004(7)
C18 0.065(9) 0.060(9) 0.064(9) -0.008(7) -0.001(7) 0.012(7)
C19 0.052(8) 0.066(9) 0.067(9) 0.023(7) 0.015(6) 0.019(7)
C20 0.084(11) 0.060(9) 0.096(12) -0.028(9) 0.008(9) -0.012(8)
N1 0.195(18) 0.105(12) 0.069(10) 0.027(9) 0.013(9) -0.013(12)
C21 0.061(9) 0.112(14) 0.097(12) -0.028(10) 0.029(9) -0.006(9)
C22 0.125(16) 0.090(13) 0.093(12) 0.019(10) 0.040(10) -0.027(11)
C23 0.077(11) 0.076(11) 0.100(13) 0.048(10) 0.047(10) 0.027(9)
C24 0.23(3) 0.124(17) 0.057(11) 0.027(11) 0.005(13) -0.075(18)
C25 0.106(14) 0.139(17) 0.058(10) 0.017(10) 0.019(9) -0.004(12)
O3W 0.160(17) 0.125(14) 0.42(3) 0.002(17) 0.040(18) 0.022(13)
C26 0.080(12) 0.128(16) 0.071(11) 0.057(11) 0.023(9) 0.043(11)
O5W 0.33(4) 0.20(2) 0.36(3) 0.01(2) -0.03(2) 0.02(2)
N9 0.138(14) 0.057(8) 0.040(6) 0.007(6) 0.022(8) 0.013(9)
N10 0.25(3) 0.063(10) 0.082(12) 0.031(9) 0.042(15) 0.039(15)
C27 0.23(3) 0.062(13) 0.053(10) -0.011(9) 0.006(15) -0.044(17)
C28 0.18(2) 0.055(11) 0.16(2) -0.026(12) 0.085(19) -0.028(14)
C29 0.19(3) 0.056(12) 0.21(3) -0.043(15) 0.07(2) 0.023(15)
C30 0.124(17) 0.129(17) 0.054(10) 0.026(10) -0.008(10) -0.003(14)
O7W 0.30(3) 0.212(19) 0.22(2) 0.077(15) -0.034(18) -0.057(19)

loop_
_atom_type_symbol
_atom_type_description
_atom_type_scat_dispersion_real
_atom_type_scat_dispersion_imag
_atom_type_scat_source
C C 0.0033 0.0016 'International Tables Vol C Tables 4.2.6.8 and 6.1.1.4'
H H 0.0000 0.0000 'International Tables Vol C Tables 4.2.6.8 and 6.1.1.4'
N N 0.0061 0.0033 'International Tables Vol C Tables 4.2.6.8 and 6.1.1.4'
O O 0.0106 0.0060 'International Tables Vol C Tables 4.2.6.8 and 6.1.1.4'
P P 0.1023 0.0942 'International Tables Vol C Tables 4.2.6.8 and 6.1.1.4'
Ni Ni 0.3393 1.1124 'International Tables Vol C Tables 4.2.6.8 and 6.1.1.4'
Sr Sr -1.5307 3.2498 'International Tables Vol C Tables 4.2.6.8 and 6.1.1.4'
Mo Mo -1.6832 0.6857 'International Tables Vol C Tables 4.2.6.8 and 6.1.1.4'

loop_
_geom_angle_atom_site_label_1
_geom_angle_atom_site_label_2
_geom_angle_atom_site_label_3
_geom_angle
_geom_angle_site_symmetry_1
_geom_angle_site_symmetry_3
O59 Mo1 O39 105.1(3) . .
O59 Mo1 O17 102.1(3) . .
O39 Mo1 O17 99.4(2) . .
O59 Mo1 O31 99.4(3) . .
O39 Mo1 O31 150.0(2) . .
O17 Mo1 O31 92.1(2) . .
O59 Mo1 O27 96.4(3) . .
O39 Mo1 O27 85.8(2) . .
O17 Mo1 O27 158.7(2) . .
O31 Mo1 O27 74.3(2) . .
O59 Mo1 O20 170.4(2) . .
O39 Mo1 O20 84.3(2) . .
O17 Mo1 O20 74.0(2) . .
O31 Mo1 O20 72.3(2) . .
O27 Mo1 O20 86.01(19) . .
O69 Mo2 O3 100.9(3) . .
O69 Mo2 O42 101.7(3) . .
O3 Mo2 O42 92.4(2) . .
O69 Mo2 O6 100.5(3) . .
O3 Mo2 O6 92.2(2) . .
O42 Mo2 O6 156.0(2) . .
O69 Mo2 O29 91.9(3) . .
O3 Mo2 O29 167.0(2) . .
O42 Mo2 O29 86.9(2) . .
O6 Mo2 O29 83.4(2) . .
O69 Mo2 O24 168.4(2) . .
O3 Mo2 O24 88.7(2) . .
O42 Mo2 O24 84.3(2) . .
O6 Mo2 O24 72.2(2) . .
O29 Mo2 O24 78.3(2) . .
O26 Mo3 O44 104.5(3) . .
O26 Mo3 O35 101.3(3) . .
O44 Mo3 O35 99.7(3) . .
O26 Mo3 O31 98.1(3) . .
O44 Mo3 O31 151.5(2) . .
O35 Mo3 O31 92.7(2) . .
O26 Mo3 O46 97.9(3) . .
O44 Mo3 O46 86.3(2) . .
O35 Mo3 O46 157.7(2) . .
O31 Mo3 O46 73.3(2) . .
O26 Mo3 O20 169.9(2) . .
O44 Mo3 O20 85.5(2) . .
O35 Mo3 O20 75.1(2) . .
O31 Mo3 O20 72.9(2) . .
O46 Mo3 O20 84.06(19) . .
O62 Mo4 O5 101.4(3) . .
O62 Mo4 O7 98.4(3) . .
O5 Mo4 O7 92.3(2) . .
O62 Mo4 O43 93.7(3) . .
O5 Mo4 O43 88.8(2) . .
O7 Mo4 O43 167.4(2) . .
O62 Mo4 O28 95.8(3) . .
O5 Mo4 O28 161.0(2) . .
O7 Mo4 O28 92.9(2) . .
O43 Mo4 O28 82.2(2) . .
O62 Mo4 O32 173.4(2) . .
O5 Mo4 O32 83.9(2) . .
O7 Mo4 O32 85.1(2) . .
O43 Mo4 O32 82.5(2) . .
O28 Mo4 O32 78.4(2) . .
O74 Mo5 O4 99.8(3) . .
O74 Mo5 O41 100.6(3) . .
O4 Mo5 O41 92.9(2) . .
O74 Mo5 O14 92.9(3) . .
O4 Mo5 O14 166.9(2) . .
O41 Mo5 O14 87.8(2) . .
O74 Mo5 O36 96.9(3) . .
O4 Mo5 O36 92.5(2) . .
O41 Mo5 O36 160.5(2) . .
O14 Mo5 O36 82.9(2) . .
O74 Mo5 O16 173.2(3) . .
O4 Mo5 O16 85.0(2) . .
O41 Mo5 O16 83.8(2) . .
O14 Mo5 O16 82.0(2) . .
O36 Mo5 O16 78.0(2) . .
O66 Mo6 O2 100.2(3) . .
O66 Mo6 O19 100.6(3) . .
O2 Mo6 O19 91.6(2) . .
O66 Mo6 O6 101.6(3) . .
O2 Mo6 O6 94.1(2) . .
O19 Mo6 O6 155.6(2) . .
O66 Mo6 O30 92.8(3) . .
O2 Mo6 O30 167.0(2) . .
O19 Mo6 O30 86.1(2) . .
O6 Mo6 O30 83.1(2) . .
O66 Mo6 O24 169.4(2) . .
O2 Mo6 O24 88.9(2) . .
O19 Mo6 O24 84.4(2) . .
O6 Mo6 O24 72.1(2) . .
O30 Mo6 O24 78.1(2) . .
O63 Mo7 O67 102.8(3) . .
O63 Mo7 O8 104.4(3) . .
O67 Mo7 O8 104.8(3) . .
O63 Mo7 O31 99.1(3) . .
O67 Mo7 O31 100.2(3) . .
O8 Mo7 O31 140.6(2) . .
O63 Mo7 O46 85.9(3) . .
O67 Mo7 O46 167.2(3) . .
O8 Mo7 O46 81.7(2) . .
O31 Mo7 O46 68.8(2) . .
O63 Mo7 O27 166.9(2) . .
O67 Mo7 O27 85.8(2) . .
O8 Mo7 O27 82.5(2) . .
O31 Mo7 O27 69.4(2) . .
O46 Mo7 O27 84.08(19) . .
O40 Mo8 O30 105.6(3) . .
O40 Mo8 O29 104.8(3) . .
O30 Mo8 O29 96.7(3) . .
O40 Mo8 O17 93.5(3) . .
O30 Mo8 O17 157.1(2) . .
O29 Mo8 O17 90.5(2) . .
O40 Mo8 O35 93.7(3) . .
O30 Mo8 O35 89.8(2) . .
O29 Mo8 O35 157.8(2) . .
O17 Mo8 O35 76.1(2) . .
O40 Mo8 O20 160.7(3) . .
O30 Mo8 O20 87.2(2) . .
O29 Mo8 O20 87.6(2) . .
O17 Mo8 O20 71.3(2) . .
O35 Mo8 O20 71.47(19) . .
O54 Mo9 O4 98.3(3) . .
O54 Mo9 O42 101.8(3) . .
O4 Mo9 O42 91.9(2) . .
O54 Mo9 O39 93.3(2) . .
O4 Mo9 O39 167.8(2) . .
O42 Mo9 O39 89.3(2) . .
O54 Mo9 O23 94.8(2) . .
O4 Mo9 O23 92.5(2) . .
O42 Mo9 O23 162.0(2) . .
O39 Mo9 O23 82.7(2) . .
O54 Mo9 O49 171.8(2) . .
O4 Mo9 O49 85.7(2) . .
O42 Mo9 O49 85.1(2) . .
O39 Mo9 O49 82.3(2) . .
O23 Mo9 O49 77.9(2) . .
O72 Mo10 O5 102.2(3) . .
O72 Mo10 O2 100.5(3) . .
O5 Mo10 O2 92.1(2) . .
O72 Mo10 O50 100.1(3) . .
O5 Mo10 O50 156.8(2) . .
O2 Mo10 O50 90.1(2) . .
O72 Mo10 O10 92.9(3) . .
O5 Mo10 O10 88.4(2) . .
O2 Mo10 O10 166.1(2) . .
O50 Mo10 O10 84.1(2) . .
O72 Mo10 O21 169.3(3) . .
O5 Mo10 O21 85.2(2) . .
O2 Mo10 O21 86.8(2) . .
O50 Mo10 O21 71.9(2) . .
O10 Mo10 O21 79.4(2) . .
O53 Mo11 O14 104.6(3) . .
O53 Mo11 O61 102.5(3) . .
O14 Mo11 O61 99.6(3) . .
O53 Mo11 O38 98.8(3) . .
O14 Mo11 O38 150.2(2) . .
O61 Mo11 O38 93.0(2) . .
O53 Mo11 O25 96.4(3) . .
O14 Mo11 O25 86.9(2) . .
O61 Mo11 O25 157.7(2) . .
O38 Mo11 O25 72.2(2) . .
O53 Mo11 O18 170.0(2) . .
O14 Mo11 O18 85.4(2) . .
O61 Mo11 O18 75.0(2) . .
O38 Mo11 O18 71.9(2) . .
O25 Mo11 O18 84.4(2) . .
O55 Mo12 O45 103.8(3) . .
O55 Mo12 O1 99.3(2) . .
O45 Mo12 O1 101.0(2) . .
O55 Mo12 O8 94.8(2) . .
O45 Mo12 O8 92.6(2) . .
O1 Mo12 O8 157.4(2) . .
O55 Mo12 O12 90.0(2) . .
O45 Mo12 O12 165.7(2) . .
O1 Mo12 O12 80.2(2) . .
O8 Mo12 O12 82.3(2) . .
O55 Mo12 O22 165.7(2) . .
O45 Mo12 O22 90.4(2) . .
O1 Mo12 O22 79.2(2) . .
O8 Mo12 O22 82.8(2) . .
O12 Mo12 O22 75.8(2) . .
O55 Mo12 Sr1 124.23(19) . .
O45 Mo12 Sr1 126.07(18) . .
O1 Mo12 Sr1 52.33(17) . .
O8 Mo12 Sr1 105.12(16) . .
O12 Mo12 Sr1 44.08(14) . .
O22 Mo12 Sr1 44.16(13) . .
O65 Mo13 O43 104.5(3) . .
O65 Mo13 O51 101.2(3) . .
O43 Mo13 O51 100.2(3) . .
O65 Mo13 O38 96.4(3) . .
O43 Mo13 O38 152.1(2) . .
O51 Mo13 O38 93.4(2) . .
O65 Mo13 O58 96.7(3) . .
O43 Mo13 O58 85.7(2) . .
O51 Mo13 O58 159.0(2) . .
O38 Mo13 O58 73.7(2) . .
O65 Mo13 O18 169.0(2) . .
O43 Mo13 O18 86.5(2) . .
O51 Mo13 O18 76.0(2) . .
O38 Mo13 O18 73.2(2) . .
O58 Mo13 O18 84.3(2) . .
O71 Mo14 O52 102.8(3) . .
O71 Mo14 O11 105.7(3) . .
O52 Mo14 O11 104.8(3) . .
O71 Mo14 O38 96.7(3) . .
O52 Mo14 O38 99.2(3) . .
O11 Mo14 O38 142.2(2) . .
O71 Mo14 O25 164.0(3) . .
O52 Mo14 O25 86.9(2) . .
O11 Mo14 O25 83.5(2) . .
O38 Mo14 O25 69.0(2) . .
O48 Mo15 O70 103.8(3) . .
O48 Mo15 O1 98.5(3) . .
O70 Mo15 O1 98.0(3) . .
O48 Mo15 O11 99.7(3) . .
O70 Mo15 O11 99.2(3) . .
O1 Mo15 O11 151.1(2) . .
O48 Mo15 O15 91.4(3) . .
O70 Mo15 O15 164.3(3) . .
O1 Mo15 O15 75.5(2) . .
O11 Mo15 O15 81.7(2) . .
O48 Mo15 O60 168.7(3) . .
O70 Mo15 O60 87.1(2) . .
O1 Mo15 O60 77.0(2) . .
O11 Mo15 O60 80.9(2) . .
O15 Mo15 O60 77.5(2) . .
O48 Mo15 Sr1 126.1(2) . .
O70 Mo15 Sr1 120.6(2) . .
O1 Mo15 Sr1 49.65(16) . .
O11 Mo15 Sr1 101.48(17) . .
O15 Mo15 Sr1 44.51(14) . .
O60 Mo15 Sr1 43.40(14) . .
O73 Mo16 O7 99.7(3) . .
O73 Mo16 O19 100.0(3) . .
O7 Mo16 O19 93.9(2) . .
O73 Mo16 O34 97.4(2) . .
O7 Mo16 O34 93.0(2) . .
O19 Mo16 O34 159.9(2) . .
O73 Mo16 O44 91.5(3) . .
O7 Mo16 O44 168.0(2) . .
O19 Mo16 O44 88.2(2) . .
O34 Mo16 O44 81.4(2) . .
O73 Mo16 O33 172.9(2) . .
O7 Mo16 O33 86.1(2) . .
O19 Mo16 O33 83.5(2) . .
O34 Mo16 O33 78.1(2) . .
O44 Mo16 O33 82.5(2) . .
O64 Mo17 O9 104.2(3) . .
O64 Mo17 O10 104.6(3) . .
O9 Mo17 O10 96.6(3) . .
O64 Mo17 O61 95.7(3) . .
O9 Mo17 O61 89.3(2) . .
O10 Mo17 O61 156.7(2) . .
O64 Mo17 O51 96.7(3) . .
O9 Mo17 O51 155.7(2) . .
O10 Mo17 O51 89.9(2) . .
O61 Mo17 O51 76.2(2) . .
O64 Mo17 O18 163.1(3) . .
O9 Mo17 O18 86.4(2) . .
O10 Mo17 O18 86.8(2) . .
O61 Mo17 O18 71.0(2) . .
O51 Mo17 O18 70.5(2) . .
O37 Mo18 O41 101.6(3) . .
O37 Mo18 O3 102.2(3) . .
O41 Mo18 O3 91.2(2) . .
O37 Mo18 O50 100.0(3) . .
O41 Mo18 O50 157.0(2) . .
O3 Mo18 O50 91.9(2) . .
O37 Mo18 O9 90.7(3) . .
O41 Mo18 O9 87.8(2) . .
O3 Mo18 O9 167.0(2) . .
O50 Mo18 O9 84.1(2) . .
O37 Mo18 O21 167.1(2) . .
O41 Mo18 O21 85.0(2) . .
O3 Mo18 O21 88.7(2) . .
O50 Mo18 O21 72.2(2) . .
O9 Mo18 O21 78.3(2) . .
O12 Sr1 O22 64.62(17) . .
O12 Sr1 O60 115.76(18) . .
O22 Sr1 O60 81.13(17) . .
O12 Sr1 O15 79.46(17) . .
O22 Sr1 O15 113.63(17) . .
O60 Sr1 O15 66.57(18) . .
O12 Sr1 O32 119.24(17) . .
O22 Sr1 O32 170.86(17) . .
O60 Sr1 O32 103.17(17) . .
O15 Sr1 O32 75.51(17) . .
O12 Sr1 O16 170.77(17) . .
O22 Sr1 O16 119.48(17) . .
O60 Sr1 O16 73.45(17) . .
O15 Sr1 O16 104.89(17) . .
O32 Sr1 O16 55.40(16) . .
O12 Sr1 O33 72.83(17) . .
O22 Sr1 O33 100.73(17) . .
O60 Sr1 O33 170.82(17) . .
O15 Sr1 O33 119.96(16) . .
O32 Sr1 O33 73.75(16) . .
O16 Sr1 O33 98.01(16) . .
O12 Sr1 O49 101.33(16) . .
O22 Sr1 O49 72.03(17) . .
O60 Sr1 O49 118.02(17) . .
O15 Sr1 O49 173.72(17) . .
O32 Sr1 O49 98.85(17) . .
O16 Sr1 O49 73.46(16) . .
O33 Sr1 O49 54.96(16) . .
O12 Sr1 O1 58.08(16) . .
O22 Sr1 O1 57.48(16) . .
O60 Sr1 O1 57.68(16) . .
O15 Sr1 O1 56.19(16) . .
O32 Sr1 O1 131.63(16) . .
O16 Sr1 O1 131.12(16) . .
O33 Sr1 O1 130.84(16) . .
O49 Sr1 O1 129.51(15) . .
O12 Sr1 P2 145.97(13) . .
O22 Sr1 P2 146.32(13) . .
O60 Sr1 P2 89.47(13) . .
O15 Sr1 P2 91.46(13) . .
O32 Sr1 P2 27.68(12) . .
O16 Sr1 P2 27.80(12) . .
O33 Sr1 P2 84.06(12) . .
O49 Sr1 P2 84.45(12) . .
O1 Sr1 P2 139.82(11) . .
O12 Sr1 P1 88.40(12) . .
O22 Sr1 P1 87.69(13) . .
O60 Sr1 P1 144.84(13) . .
O15 Sr1 P1 146.99(13) . .
O32 Sr1 P1 84.22(12) . .
O16 Sr1 P1 83.62(12) . .
O33 Sr1 P1 27.49(11) . .
O49 Sr1 P1 27.58(11) . .
O1 Sr1 P1 138.56(11) . .
P2 Sr1 P1 81.61(6) . .
O12 Sr1 Mo12 37.24(12) . .
O22 Sr1 Mo12 37.36(12) . .
O60 Sr1 Mo12 83.13(13) . .
O15 Sr1 Mo12 80.85(13) . .
O32 Sr1 Mo12 150.34(12) . .
O16 Sr1 Mo12 150.67(12) . .
O33 Sr1 Mo12 103.86(12) . .
O49 Sr1 Mo12 103.60(12) . .
O1 Sr1 Mo12 31.15(10) . .
P2 Sr1 Mo12 170.96(5) . .
P1 Sr1 Mo12 107.43(5) . .
O56 Ni1 O56 0.0(3) 2 2
O56 Ni1 O13 177.2(2) 2 .
O56 Ni1 O13 177.2(2) 2 .
O56 Ni1 O75 85.1(2) 2 .
O56 Ni1 O75 85.1(2) 2 .
O13 Ni1 O75 94.8(2) . .
O56 Ni1 O45 90.5(2) 2 2
O56 Ni1 O45 90.5(2) 2 2
O13 Ni1 O45 86.8(2) . 2
O75 Ni1 O45 95.3(2) . 2
O56 Ni1 O47 97.4(2) 2 .
O56 Ni1 O47 97.4(2) 2 .
O13 Ni1 O47 82.9(2) . .
O75 Ni1 O47 175.8(2) . .
O45 Ni1 O47 88.1(2) 2 .
O56 Ni1 O55 90.8(2) 2 .
O56 Ni1 O55 90.8(2) 2 .
O13 Ni1 O55 92.0(2) . .
O75 Ni1 O55 89.6(2) . .
O45 Ni1 O55 175.0(2) 2 .
O47 Ni1 O55 86.9(2) . .
O33 P1 O49 108.2(3) . .
O33 P1 O24 111.6(3) . .
O49 P1 O24 110.8(3) . .
O33 P1 O20 109.2(3) . .
O49 P1 O20 109.6(3) . .
O24 P1 O20 107.5(3) . .
O33 P1 Sr1 54.1(2) . .
O49 P1 Sr1 54.4(2) . .
O24 P1 Sr1 123.0(2) . .
O20 P1 Sr1 129.6(2) . .
O32 P2 O16 108.0(3) . .
O32 P2 O21 111.1(3) . .
O16 P2 O21 110.8(3) . .
O32 P2 O18 109.0(3) . .
O16 P2 O18 110.1(3) . .
O21 P2 O18 107.8(3) . .
O32 P2 Sr1 53.8(2) . .
O16 P2 Sr1 54.4(2) . .
O21 P2 Sr1 123.4(2) . .
O18 P2 Sr1 128.8(2) . .
O56 P3 O22 110.2(3) . .
O56 P3 O23 109.8(3) . .
O22 P3 O23 108.8(3) . .
O56 P3 O27 111.4(3) . .
O22 P3 O27 107.0(3) . .
O23 P3 O27 109.5(3) . .
O56 P3 Sr1 138.6(2) . .
O22 P3 Sr1 30.3(2) . .
O23 P3 Sr1 85.8(2) . .
O27 P3 Sr1 97.8(2) . .
O13 P4 O34 110.9(3) . .
O13 P4 O12 110.0(3) . .
O34 P4 O12 109.8(3) . .
O13 P4 O46 109.1(3) . .
O34 P4 O46 109.2(3) . .
O12 P4 O46 107.9(3) . .
O13 P4 Sr1 140.7(2) . .
O34 P4 Sr1 87.1(2) . .
O12 P4 Sr1 31.5(2) . .
O46 P4 Sr1 96.3(2) . .
O28 P5 O15 111.9(3) . .
O28 P5 O58 111.3(3) . .
O15 P5 O58 110.0(3) . .
O28 P5 O57 108.2(3) . .
O15 P5 O57 110.5(3) . .
O58 P5 O57 104.6(3) . .
O28 P5 Sr1 87.8(2) . .
O15 P5 Sr1 37.2(2) . .
O58 P5 Sr1 95.0(2) . .
O57 P5 Sr1 147.4(2) . .
O60 P6 O36 111.4(3) . .
O60 P6 O68 111.9(3) . .
O36 P6 O68 104.4(3) . .
O60 P6 O25 108.4(3) . .
O36 P6 O25 112.1(3) . .
O68 P6 O25 108.6(3) . .
O60 P6 Sr1 34.0(2) . .
O36 P6 Sr1 88.0(2) . .
O68 P6 Sr1 144.3(3) . .
O25 P6 Sr1 96.7(2) . .
Mo12 O1 Mo15 164.1(3) . .
Mo12 O1 Sr1 96.5(2) . .
Mo15 O1 Sr1 99.4(2) . .
Mo6 O2 Mo10 171.7(3) . .
Mo2 O3 Mo18 170.2(3) . .
Mo9 O4 Mo5 170.6(3) . .
Mo10 O5 Mo4 159.4(3) . .
Mo6 O6 Mo2 121.6(3) . .
Mo16 O7 Mo4 169.8(3) . .
Mo7 O8 Mo12 158.5(3) . .
Mo17 O9 Mo18 140.2(3) . .
Mo17 O10 Mo10 139.5(3) . .
Mo14 O11 Mo15 159.8(3) . .
P4 O12 Mo12 124.6(3) . .
P4 O12 Sr1 130.0(3) . .
Mo12 O12 Sr1 98.7(2) . .
P4 O13 Ni1 124.3(3) . .
Mo11 O14 Mo5 148.0(3) . .
P5 O15 Mo15 128.3(3) . .
P5 O15 Sr1 122.3(3) . .
Mo15 O15 Sr1 98.0(2) . .
P2 O16 Mo5 130.7(3) . .
P2 O16 Sr1 97.8(3) . .
Mo5 O16 Sr1 131.2(2) . .
Mo1 O17 Mo8 123.2(3) . .
P2 O18 Mo13 127.0(3) . .
P2 O18 Mo17 119.9(3) . .
Mo13 O18 Mo17 90.83(18) . .
P2 O18 Mo11 125.4(3) . .
Mo13 O18 Mo11 93.64(19) . .
Mo17 O18 Mo11 89.76(18) . .
Mo16 O19 Mo6 160.5(3) . .
P1 O20 Mo8 120.4(3) . .
P1 O20 Mo3 126.5(3) . .
Mo8 O20 Mo3 90.73(17) . .
P1 O20 Mo1 125.6(3) . .
Mo8 O20 Mo1 90.32(18) . .
Mo3 O20 Mo1 93.00(18) . .
P2 O21 Mo10 128.0(3) . .
P2 O21 Mo18 128.4(3) . .
Mo10 O21 Mo18 95.3(2) . .
P3 O22 Mo12 124.9(3) . .
P3 O22 Sr1 131.9(3) . .
Mo12 O22 Sr1 98.48(19) . .
P3 O23 Mo9 136.2(3) . .
P1 O24 Mo2 130.1(3) . .
P1 O24 Mo6 128.4(3) . .
Mo2 O24 Mo6 93.9(2) . .
P6 O25 Mo11 134.4(3) . .
P6 O25 Mo14 124.8(3) . .
Mo11 O25 Mo14 99.3(2) . .
P3 O27 Mo1 137.8(3) . .
P3 O27 Mo7 123.9(3) . .
Mo1 O27 Mo7 97.5(2) . .
P5 O28 Mo4 134.8(3) . .
Mo8 O29 Mo2 139.2(3) . .
Mo8 O30 Mo6 138.7(3) . .
Mo7 O31 Mo1 112.4(3) . .
Mo7 O31 Mo3 111.2(2) . .
Mo1 O31 Mo3 117.5(3) . .
P2 O32 Mo4 130.5(3) . .
P2 O32 Sr1 98.6(3) . .
Mo4 O32 Sr1 130.6(2) . .
P1 O33 Mo16 130.9(3) . .
P1 O33 Sr1 98.5(2) . .
Mo16 O33 Sr1 130.2(2) . .
P4 O34 Mo16 137.2(3) . .
Mo3 O35 Mo8 121.8(3) . .
P6 O36 Mo5 135.8(3) . .
Mo14 O38 Mo13 112.5(3) . .
Mo14 O38 Mo11 112.3(2) . .
Mo13 O38 Mo11 116.5(3) . .
Mo1 O39 Mo9 148.7(3) . .
Mo18 O41 Mo5 159.7(3) . .
Mo9 O42 Mo2 158.8(3) . .
Mo13 O43 Mo4 147.3(3) . .
Mo3 O44 Mo16 147.4(3) . .
Mo12 O45 Ni1 133.6(3) . 2_545
P4 O46 Mo3 136.3(3) . .
P4 O46 Mo7 122.4(3) . .
Mo3 O46 Mo7 98.8(2) . .
P1 O49 Mo9 130.1(3) . .
P1 O49 Sr1 98.0(2) . .
Mo9 O49 Sr1 131.3(2) . .
Mo18 O50 Mo10 120.6(3) . .
Mo13 O51 Mo17 121.8(3) . .
Mo12 O55 Ni1 134.0(3) . .
P3 O56 Ni1 124.6(3) . 2_545
P5 O58 Mo13 135.9(3) . .
P6 O60 Mo15 126.5(3) . .
P6 O60 Sr1 126.8(3) . .
Mo15 O60 Sr1 99.2(2) . .
Mo11 O61 Mo17 123.1(3) . .
C4 N5 C6 105.9(8) . .
C4 N5 C5 126.3(9) . .
C6 N5 C5 127.6(9) . .
C9 N11 C12 108.7(9) . .
C9 N11 C17 123.4(10) . .
C12 N11 C17 127.3(9) . .
C3 N4 C14 109.1(8) . .
C3 N3 C11 106.8(8) . .
C3 N3 C7 125.3(9) . .
C11 N3 C7 127.9(9) . .
C4 N6 C8 109.6(9) . .
C9 N12 C10 110.7(9) . .
C22 N2 C16 110.4(13) . .
C22 N2 C21 122.6(15) . .
C16 N2 C21 126.7(12) . .
C2 C1 C5 114.1(9) . .
C15 N7 C26 106.3(13) . .
C15 N7 C18 125.7(11) . .
C26 N7 C18 127.9(13) . .
C18 C2 C1 110.4(9) . .
N4 C3 N3 109.4(8) . .
N6 C4 N5 110.1(9) . .
N5 C5 C1 109.4(9) . .
C8 C6 N5 108.9(9) . .
N3 C7 C19 112.6(9) . .
C6 C8 N6 105.5(9) . .
N12 C9 N11 107.3(9) . .
N12 C10 C12 106.3(10) . .
C14 C11 N3 109.3(9) . .
N11 C12 C10 107.0(9) . .
C25 C13 C17 113.3(12) . .
C11 C14 N4 105.4(9) . .
N8 C15 N7 108.6(14) . .
C15 N8 C23 111.9(15) . .
C24 C16 N2 107.9(14) . .
N11 C17 C13 108.9(10) . .
N7 C18 C2 109.5(10) . .
C20 C19 C7 114.1(11) . .
C19 C20 C21 114.6(13) . .
C22 N1 C24 113.9(16) . .
N2 C21 C20 114.4(12) . .
N2 C22 N1 103.4(16) . .
C26 C23 N8 103.8(14) . .
C16 C24 N1 104.2(18) . .
C13 C25 C30 114.1(15) . .
C23 C26 N7 109.5(15) . .
C27 N9 C28 102.5(18) . .
C27 N9 C30 127(2) . .
C28 N9 C30 130.4(17) . .
C29 N10 C27 108(2) . .
N10 C27 N9 107(2) . .
C29 C28 N9 111(2) . .
C28 C29 N10 110(3) . .
N9 C30 C25 112.5(14) . .

loop_
_geom_bond_atom_site_label_1
_geom_bond_atom_site_label_2
_geom_bond_distance
_geom_bond_site_symmetry_2
Mo1 O59 1.675(6) .
Mo1 O39 1.775(5) .
Mo1 O17 1.800(6) .
Mo1 O31 2.040(5) .
Mo1 O27 2.123(5) .
Mo1 O20 2.431(5) .
Mo2 O69 1.676(6) .
Mo2 O3 1.861(5) .
Mo2 O42 1.873(5) .
Mo2 O6 1.921(5) .
Mo2 O29 2.101(6) .
Mo2 O24 2.266(5) .
Mo3 O26 1.663(5) .
Mo3 O44 1.770(6) .
Mo3 O35 1.807(5) .
Mo3 O31 2.053(5) .
Mo3 O46 2.095(5) .
Mo3 O20 2.394(5) .
Mo4 O62 1.669(6) .
Mo4 O5 1.875(6) .
Mo4 O7 1.880(5) .
Mo4 O43 2.023(5) .
Mo4 O28 2.048(6) .
Mo4 O32 2.217(5) .
Mo5 O74 1.674(6) .
Mo5 O4 1.856(5) .
Mo5 O41 1.871(5) .
Mo5 O14 2.021(5) .
Mo5 O36 2.023(6) .
Mo5 O16 2.223(5) .
Mo6 O66 1.676(6) .
Mo6 O2 1.854(5) .
Mo6 O19 1.884(6) .
Mo6 O6 1.895(6) .
Mo6 O30 2.123(6) .
Mo6 O24 2.291(5) .
Mo7 O63 1.686(6) .
Mo7 O67 1.695(6) .
Mo7 O8 1.814(5) .
Mo7 O31 2.027(6) .
Mo7 O46 2.335(5) .
Mo7 O27 2.367(5) .
Mo8 O40 1.673(6) .
Mo8 O30 1.778(6) .
Mo8 O29 1.779(6) .
Mo8 O17 2.065(6) .
Mo8 O35 2.068(5) .
Mo8 O20 2.367(5) .
Mo9 O54 1.679(5) .
Mo9 O4 1.854(5) .
Mo9 O42 1.873(5) .
Mo9 O39 2.015(5) .
Mo9 O23 2.049(5) .
Mo9 O49 2.193(5) .
Mo10 O72 1.672(6) .
Mo10 O5 1.870(6) .
Mo10 O2 1.872(5) .
Mo10 O50 1.950(6) .
Mo10 O10 2.074(6) .
Mo10 O21 2.277(5) .
Mo11 O53 1.670(6) .
Mo11 O14 1.783(5) .
Mo11 O61 1.796(6) .
Mo11 O38 2.044(5) .
Mo11 O25 2.134(5) .
Mo11 O18 2.416(5) .
Mo12 O55 1.708(5) .
Mo12 O45 1.722(5) .
Mo12 O1 1.864(5) .
Mo12 O8 1.960(5) .
Mo12 O12 2.191(5) .
Mo12 O22 2.197(5) .
Mo12 Sr1 3.5800(13) .
Mo13 O65 1.674(6) .
Mo13 O43 1.771(5) .
Mo13 O51 1.807(6) .
Mo13 O38 2.046(5) .
Mo13 O58 2.124(6) .
Mo13 O18 2.353(5) .
Mo14 O71 1.685(6) .
Mo14 O52 1.689(6) .
Mo14 O11 1.838(6) .
Mo14 O38 2.029(6) .
Mo14 O25 2.303(6) .
Mo15 O48 1.683(6) .
Mo15 O70 1.687(6) .
Mo15 O1 1.923(5) .
Mo15 O11 1.932(6) .
Mo15 O15 2.271(6) .
Mo15 O60 2.274(6) .
Mo15 Sr1 3.6919(14) .
Mo16 O73 1.674(6) .
Mo16 O7 1.834(5) .
Mo16 O19 1.875(6) .
Mo16 O34 2.020(5) .
Mo16 O44 2.037(6) .
Mo16 O33 2.205(5) .
Mo17 O64 1.691(6) .
Mo17 O9 1.779(6) .
Mo17 O10 1.783(6) .
Mo17 O61 2.070(6) .
Mo17 O51 2.070(6) .
Mo17 O18 2.405(6) .
Mo18 O37 1.658(6) .
Mo18 O41 1.869(5) .
Mo18 O3 1.869(5) .
Mo18 O50 1.926(6) .
Mo18 O9 2.085(6) .
Mo18 O21 2.278(5) .
Sr1 O12 2.519(5) .
Sr1 O22 2.522(5) .
Sr1 O60 2.569(5) .
Sr1 O15 2.613(6) .
Sr1 O32 2.612(5) .
Sr1 O16 2.630(5) .
Sr1 O33 2.638(5) .
Sr1 O49 2.648(5) .
Sr1 O1 2.852(6) .
Sr1 P2 3.203(2) .
Sr1 P1 3.224(2) .
Ni1 O56 2.017(5) 2
Ni1 O56 2.017(5) 2
Ni1 O13 2.031(5) .
Ni1 O75 2.051(6) .
Ni1 O45 2.063(5) 2
Ni1 O47 2.066(6) .
Ni1 O55 2.088(5) .
P1 O33 1.505(5) .
P1 O49 1.507(5) .
P1 O24 1.523(6) .
P1 O20 1.564(5) .
P2 O32 1.505(5) .
P2 O16 1.508(6) .
P2 O21 1.532(6) .
P2 O18 1.565(6) .
P3 O56 1.497(5) .
P3 O22 1.528(5) .
P3 O23 1.536(6) .
P3 O27 1.552(5) .
P4 O13 1.503(5) .
P4 O34 1.521(5) .
P4 O12 1.522(5) .
P4 O46 1.565(5) .
P5 O28 1.507(6) .
P5 O15 1.514(6) .
P5 O58 1.546(6) .
P5 O57 1.560(6) .
P6 O60 1.508(6) .
P6 O36 1.514(6) .
P6 O68 1.538(6) .
P6 O25 1.561(6) .
O45 Ni1 2.063(5) 2_545
O56 Ni1 2.017(5) 2_545
N5 C4 1.311(11) .
N5 C6 1.351(12) .
N5 C5 1.439(12) .
N11 C9 1.321(12) .
N11 C12 1.355(13) .
N11 C17 1.445(14) .
N4 C3 1.306(11) .
N4 C14 1.364(12) .
N3 C3 1.320(12) .
N3 C11 1.354(12) .
N3 C7 1.442(11) .
N6 C4 1.287(12) .
N6 C8 1.337(13) .
N12 C9 1.319(13) .
N12 C10 1.326(13) .
N2 C22 1.309(17) .
N2 C16 1.368(16) .
N2 C21 1.452(17) .
C1 C2 1.496(14) .
C1 C5 1.526(15) .
N7 C15 1.304(16) .
N7 C26 1.369(16) .
N7 C18 1.447(16) .
C2 C18 1.478(16) .
C6 C8 1.334(14) .
C7 C19 1.503(15) .
C10 C12 1.359(14) .
C11 C14 1.332(14) .
C13 C25 1.461(18) .
C13 C17 1.564(17) .
C15 N8 1.290(16) .
N8 C23 1.339(18) .
C16 C24 1.31(2) .
C19 C20 1.482(17) .
C20 C21 1.517(19) .
N1 C22 1.32(2) .
N1 C24 1.34(2) .
C23 C26 1.33(2) .
C25 C30 1.50(2) .
N9 C27 1.35(2) .
N9 C28 1.35(2) .
N9 C30 1.43(2) .
N10 C29 1.24(3) .
N10 C27 1.33(3) .
C28 C29 1.22(3) .

loop_
_geom_hbond_atom_site_label_D
_geom_hbond_atom_site_label_H
_geom_hbond_atom_site_label_A
_geom_hbond_distance_DH
_geom_hbond_distance_HA
_geom_hbond_distance_DA
_geom_hbond_angle_DHA
_geom_hbond_site_symmetry_A
O47 H47A O55 0.85 2.73 2.857(8) 89.6 .
O75 H75A O15 0.85 2.47 3.229(8) 148.5 .
N4 H4 O50 0.86 1.92 2.766(10) 166.7 .
O4W H4WA O69 0.85 2.49 3.228(12) 145.1 .
N8 H8A O3W 0.86 1.88 2.71(2) 161.9 .
O3W H3WB O64 0.85 2.78 2.974(18) 94.8 .
O5W H5WA O7W 0.85 1.83 2.47(3) 130.3 .
N10 H10A O65 0.86 2.49 3.02(2) 120.2 .
O47 H47B O70 0.85 2.34 2.955(8) 129.3 2
O47 H47B O60 0.85 2.36 3.006(8) 133.4 2
O47 H47B O1 0.85 2.38 3.149(8) 151.5 2
O75 H75B O45 0.85 2.97 3.040(8) 86.3 2
O2W H2WA O57 0.85 2.04 2.755(10) 140.6 1_655
O2W H2WA O48 0.85 2.34 2.768(10) 111.5 1_655
O2W H2WB O67 0.85 2.39 2.862(10) 115.3 2_655
O1W H1WA O71 0.85 2.34 2.858(11) 119.6 3_665
O1W H1WB O68 0.85 2.24 2.609(10) 106.0 1_655
N6 H6 O13 0.86 2.12 2.809(10) 137.4 2_645
N12 H12 O23 0.86 2.15 2.966(10) 158.6 1_565
O6W H6WB O51 0.85 2.26 2.906(11) 133.4 4_576
O4W H4WA O72 0.85 2.28 2.911(12) 131.2 2_645
O4W H4WB O5W 0.85 2.16 2.65(3) 116.3 4_565
N1 H1 O17 0.86 2.19 2.962(17) 149.4 3_666
N1 H1 O40 0.86 2.33 3.014(16) 136.2 3_666
O5W H5WB O3W 0.85 1.94 2.54(3) 126.5 1_556
N10 H10A O6W 0.86 2.21 2.98(2) 149.0 4_575
